data_2001856
loop_
_publ_author_name
'Yoneda, A.'
'Newkome, G. R.'
'Morimoto, Y.'
'Higuchi, Y.'
'Yasuoka, N.'

_publ_section_title
;Structures of {diethyl
 2-[(8-hydroxy-\k<i>O</i>-2-quinolyl-\k<i>N</i>)methyl]malonato(2--)-\k<i>C</i>^2^}(pyridine)palladium(II)
 and the analogous ethyl complex
;
_journal_issue 3
_journal_name_full 'Acta Crystallographica Section C'
_journal_page_first 476
_journal_page_last 478
_journal_paper_doi 10.1107/S0108270192010801
_journal_volume 49
_journal_year 1993
_chemical_formula_sum 'C23 H24 N2 O5 Pd'
_chemical_formula_weight 514.85
_space_group_IT_number 14
_space_group_name_Hall '-P 2yn'
_space_group_name_H-M_alt 'P 1 21/n 1'
_symmetry_cell_setting monoclinic
_symmetry_space_group_name_Hall '-P 2yn'
_symmetry_space_group_name_H-M 'P 1 21/n 1'
_cell_angle_alpha 90
_cell_angle_beta 94.110(10)
_cell_angle_gamma 90
_cell_formula_units_Z 4
_cell_length_a 19.349(2)
_cell_length_b 7.544(2)
_cell_length_c 14.826(2)
_cell_volume 2158.6(7)
_diffrn_radiation_type Mo
_diffrn_radiation_wavelength 0.7107
_exptl_absorpt_coefficient_mu 0.88
_exptl_crystal_density_diffrn 1.585
_exptl_crystal_density_meas 1.624
_exptl_crystal_F_000 1048
_cod_data_source_file as0558.cif
_cod_data_source_block as0558_structure_2_of_2
_cod_original_cell_volume 2158.6
_cod_original_formula_sum 'C23 H24 N2 O5 Pd1'
_cod_database_code 2001856

loop_
_space_group_symop_id
_space_group_symop_operation_xyz
1 x,y,z
2 -x+1/2,y+1/2,-z+1/2
3 -x,-y,-z
4 x+1/2,-y+1/2,z+1/2

loop_
_atom_site_label
_atom_site_fract_x
_atom_site_fract_y
_atom_site_fract_z
Pd(1) .826070(10) .33668(3) .07018(2)
O(1) .88360(10) .4330(3) .1827(2)
O(2) .7368(2) .3388(4) -.1902(2)
O(3) .73360(10) .5209(3) -.07320(10)
O(4) .7180(2) -.0140(3) .0320(2)
O(5) .65280(10) .2145(3) -.0193(2)
N(1) .73790(10) .4072(4) .1306(2)
N(2) .92130(10) .2822(4) .0276(2)
C(1) .9499(2) .3997(5) .1761(2)
C(2) 1.0006(2) .4325(6) .2455(3)
C(3) 1.0709(2) .3992(6) .2335(3)
C(4) 1.0926(2) .3416(6) .1532(3)
C(5) 1.0437(2) .3047(5) .0810(3)
C(6) .9724(2) .3274(4) .0942(2)
C(7) 1.0602(2) .2462(5) -.0056(3)
C(8) 1.0093(2) .2050(5) -.0691(3)
C(9) .9385(2) .2199(4) -.0510(2)
C(10) .7134(2) .5728(4) .1235(2)
C(11) .6593(2) .6305(5) .1722(3)
C(12) .6301(2) .5148(6) .2298(3)
C(13) .6540(2) .3428(6) .2366(3)
C(14) .7083(2) .2943(5) .1861(2)
C(15) .7724(2) .2263(4) -.0422(2)
C(16) .7133(2) .1277(4) -.0055(2)
C(17) .5926(2) .1287(7) .0142(4)
C(18) .5355(2) .2592(8) .0042(5)
C(19) .7458(2) .3647(4) -.1104(2)
C(20) .6985(2) .6535(5) -.1315(2)
C(21) .6225(3) .6316(8) -.1312(3)
C(22) .8834(2) .1668(5) -.1226(2)
C(23) .8178(2) .0917(5) -.0876(2)
H(1) .986(2) .478(6) .303(3)
H(2) 1.103(2) .428(6) .282(3)
H(3) 1.140(2) .327(6) .143(3)
H(4) 1.109(2) .237(5) -.019(2)
H(5) 1.020(2) .166(5) -.129(2)
H(6) .735(2) .651(4) .084(2)
H(7) .646(2) .747(5) .166(2)
H(8) .593(2) .544(6) .261(3)
H(9) .635(2) .249(6) .277(3)
H(10) .724(2) .175(5) .187(2)
H(11) .584(2) .014(7) -.024(3)
H(12) .605(2) .091(6) .076(3)
H(13) .551(2) .351(6) .043(3)
H(14) .521(3) .281(7) -.064(3)
H(15) .501(3) .203(8) .039(3)
H(16) .714(2) .650(5) -.187(3)
H(17) .707(2) .764(6) -.105(3)
H(18) .614(2) .655(6) -.074(3)
H(19) .592(2) .714(7) -.165(3)
H(20) .607(2) .519(7) -.163(3)
H(21) .874(2) .278(4) -.161(2)
H(22) .906(2) .078(5) -.161(3)
H(23) .829(2) -.006(5) -.047(2)
H(24) .790(2) .030(6) -.141(3)

loop_
_geom_bond_atom_site_label_1
_geom_bond_atom_site_label_2
_geom_bond_distance
Pd(1) O(1) 2.070(3)
Pd(1) N(1) 2.053(3)
Pd(1) N(2) 2.032(3)
Pd(1) C(15) 2.074(3)
N(1) C(10) 1.337(4)
N(1) C(14) 1.341(4)
N(2) C(6) 1.389(4)
N(2) C(9) 1.321(4)
O(1) C(1) 1.319(4)
O(2) C(19) 1.200(5)
O(3) C(19) 1.330(4)
O(3) C(20) 1.457(5)
O(4) C(16) 1.205(5)
O(5) C(16) 1.346(5)
O(5) C(17) 1.450(6)
C(1) C(2) 1.392(6)
C(1) C(6) 1.428(5)
C(2) C(3) 1.406(7)
C(3) C(4) 1.362(7)
C(4) C(5) 1.405(6)
C(5) C(6) 1.417(5)
C(5) C(7) 1.415(6)
C(7) C(8) 1.349(6)
C(8) C(9) 1.418(5)
C(9) C(22) 1.504(5)
C(10) C(11) 1.383(5)
C(15) C(16) 1.498(5)
C(13) C(14) 1.382(6)
C(12) C(13) 1.379(6)
C(11) C(12) 1.371(6)
C(15) C(19) 1.517(4)
C(17) C(18) 1.480(9)
C(20) C(21) 1.480(7)
C(15) C(23) 1.530(5)
C(22) C(23) 1.514(5)
